data_2214109
loop_
_publ_author_name
'Tian-Fu Liu'

_publ_section_title
;\m-Oxalato-\k^4^<i>O</i>^1^,<i>O</i>^2^:<i>O</i>^1'^,<i>O</i>^2'^-bis{[<i>N</i>,<i>N</i>'-bis(pyridin-2-ylmethylene)propane-1,2-diamine-\k^4^-<i>N</i>,<i>N</i>',<i>N</i>'',<i>N</i>''']copper(II)}
 bis(perchlorate)
;
_journal_coeditor_code CF2095
_journal_issue 7
_journal_name_full 'Acta Crystallographica Section E'
_journal_page_first m1856
_journal_page_last m1858
_journal_paper_doi 10.1107/S1600536807022659
_journal_volume 63
_journal_year 2007
_chemical_formula_iupac '[Cu2 (C2 O4) (C15 H16 N4)2] (Cl O4)2'
_chemical_formula_moiety 'C32 H32 Cu2 N8 O4 +, 2(Cl O4 -)'
_chemical_formula_sum 'C32 H32 Cl2 Cu2 N8 O12'
_chemical_formula_weight 918.64
_chemical_name_systematic
;
\m-Oxalato-\k^4^O^1^,O^2^:O^1'^,O^2'^-bis{[N,N'-bis(pyridin-2-
ylmethylene)propane-1,2-diamine-\k^4^-
N,N',N'',N''']copper(II)} bis(perchlorate)
;
_space_group_IT_number 13
_symmetry_cell_setting monoclinic
_symmetry_space_group_name_Hall '-P 2yc'
_symmetry_space_group_name_H-M 'P 1 2/c 1'
_atom_sites_solution_hydrogens geom
_atom_sites_solution_primary direct
_atom_sites_solution_secondary difmap
_audit_creation_method SHELXL-97
_cell_angle_alpha 90.00
_cell_angle_beta 97.79(3)
_cell_angle_gamma 90.00
_cell_formula_units_Z 2
_cell_length_a 11.339(2)
_cell_length_b 9.2995(19)
_cell_length_c 19.395(4)
_cell_measurement_reflns_used 16951
_cell_measurement_temperature 293
_cell_measurement_theta_max 27.48
_cell_measurement_theta_min 2.12
_cell_volume 2026.3(7)
_computing_cell_refinement PROCESS-AUTO
_computing_data_collection 'PROCESS-AUTO (Molecular Structure Corporation, 1994)'
_computing_data_reduction PROCESS-AUTO
_computing_molecular_graphics 'XP (Siemens, 1990)'
_computing_publication_material 'SHELXTL (Bruker, 1997)'
_computing_structure_refinement 'SHELXL97 (Sheldrick, 1997)'
_computing_structure_solution 'SHELXS97 (Sheldrick, 1997)'
_diffrn_ambient_temperature 293(2)
_diffrn_measured_fraction_theta_full 0.991
_diffrn_measured_fraction_theta_max 0.991
_diffrn_measurement_device_type 'Rigaku R-AXIS RAPID IP'
_diffrn_measurement_method \w
_diffrn_radiation_monochromator graphite
_diffrn_radiation_source 'fine-focus sealed tube'
_diffrn_radiation_type MoK\a
_diffrn_radiation_wavelength 0.71073
_diffrn_reflns_av_R_equivalents 0.0598
_diffrn_reflns_av_sigmaI/netI 0.0957
_diffrn_reflns_limit_h_max 14
_diffrn_reflns_limit_h_min 0
_diffrn_reflns_limit_k_max 12
_diffrn_reflns_limit_k_min 0
_diffrn_reflns_limit_l_max 24
_diffrn_reflns_limit_l_min -25
_diffrn_reflns_number 16951
_diffrn_reflns_theta_full 27.48
_diffrn_reflns_theta_max 27.48
_diffrn_reflns_theta_min 2.12
_diffrn_standards_number 0
_exptl_absorpt_coefficient_mu 1.249
_exptl_absorpt_correction_T_max 0.829
_exptl_absorpt_correction_T_min 0.694
_exptl_absorpt_correction_type multi-scan
_exptl_absorpt_process_details '(ABSCOR; Higashi, 1995)'
_exptl_crystal_colour blue
_exptl_crystal_density_diffrn 1.506
_exptl_crystal_density_method 'not measured'
_exptl_crystal_description block
_exptl_crystal_F_000 936
_exptl_crystal_size_max 0.40
_exptl_crystal_size_mid 0.25
_exptl_crystal_size_min 0.15
_refine_diff_density_max 0.637
_refine_diff_density_min -0.451
_refine_ls_extinction_coef 0.0062(8)
_refine_ls_extinction_expression Fc^*^=kFc[1+0.001xFc^2^\l^3^/sin(2\q)]^-1/4^
_refine_ls_extinction_method SHELXL97
_refine_ls_goodness_of_fit_ref 0.859
_refine_ls_hydrogen_treatment constr
_refine_ls_matrix_type full
_refine_ls_number_parameters 255
_refine_ls_number_reflns 4599
_refine_ls_number_restraints 0
_refine_ls_restrained_S_all 0.859
_refine_ls_R_factor_all 0.1081
_refine_ls_R_factor_gt 0.0557
_refine_ls_shift/su_max 0.001
_refine_ls_shift/su_mean 0.000
_refine_ls_structure_factor_coef Fsqd
_refine_ls_weighting_details 'calc w=1/[\s^2^(Fo^2^)+(0.0777P)^2^] where P=(Fo^2^+2Fc^2^)/3'
_refine_ls_weighting_scheme calc
_refine_ls_wR_factor_gt 0.1331
_refine_ls_wR_factor_ref 0.1467
_reflns_number_gt 2290
_reflns_number_total 4599
_reflns_threshold_expression I>2\s(I)
_cod_data_source_file cf2095.cif
_cod_data_source_block I
_cod_original_sg_symbol_H-M 'P 2/c'
_cod_database_code 2214109
_cod_database_fobs_code 2214109

loop_
_symmetry_equiv_pos_as_xyz
'x, y, z'
'-x, y, -z+1/2'
'-x, -y, -z'
'x, -y, z-1/2'

loop_
_atom_site_type_symbol
_atom_site_label
_atom_site_fract_x
_atom_site_fract_y
_atom_site_fract_z
_atom_site_U_iso_or_equiv
_atom_site_adp_type
_atom_site_calc_flag
_atom_site_refinement_flags
_atom_site_occupancy
Cu Cu 0.19634(4) 0.37228(5) 0.58356(2) 0.0448(2) Uani d . 1
Cl Cl1 0.0000 0.7640(2) 0.7500 0.0983(7) Uani d S 1
Cl Cl2 0.5000 0.0344(3) 0.7500 0.1450(13) Uani d S 1
O O1 0.0168(2) 0.6062(3) 0.42796(13) 0.0486(7) Uani d . 1
O O2 0.1566(2) 0.5045(3) 0.50385(13) 0.0483(7) Uani d . 1
O O3 0.0830(14) 0.8442(12) 0.7554(6) 0.490(14) Uani d . 1
O O4 -0.0034(6) 0.6869(9) 0.6933(3) 0.252(4) Uani d . 1
O O5 0.5969(6) -0.0293(8) 0.7532(7) 0.321(7) Uani d . 1
O O6 0.4778(16) 0.1456(14) 0.7154(11) 0.568(18) Uani d . 1
N N1 0.1779(3) 0.1861(4) 0.52937(16) 0.0484(8) Uani d . 1
N N2 0.2104(3) 0.2341(4) 0.66415(15) 0.0490(8) Uani d . 1
N N3 0.2147(3) 0.5295(4) 0.65839(17) 0.0593(10) Uani d . 1
N N4 0.3959(3) 0.4299(5) 0.5920(2) 0.0673(11) Uani d . 1
C C1 0.1838(5) 0.1677(5) 0.4610(2) 0.0670(14) Uani d . 1
H H1 0.1950 0.2475 0.4338 0.080 Uiso calc R 1
C C2 0.1737(5) 0.0342(6) 0.4306(3) 0.0780(15) Uani d . 1
H H2 0.1817 0.0235 0.3837 0.094 Uiso calc R 1
C C3 0.1521(5) -0.0808(5) 0.4688(3) 0.0692(14) Uani d . 1
H H3 0.1443 -0.1716 0.4487 0.083 Uiso calc R 1
C C4 0.1417(4) -0.0629(5) 0.5385(3) 0.0667(13) Uani d . 1
H H4 0.1253 -0.1411 0.5655 0.080 Uiso calc R 1
C C5 0.1562(4) 0.0738(5) 0.5676(2) 0.0507(10) Uani d . 1
C C6 0.1453(4) 0.1036(5) 0.6429(2) 0.0657(13) Uani d . 1
H H6 0.1035 0.0475 0.6710 0.079 Uiso calc R 1
C C7 0.1703(4) 0.3177(5) 0.7227(2) 0.0596(12) Uani d . 1
H H7 0.0856 0.3401 0.7105 0.071 Uiso calc R 1
C C8 0.2397(4) 0.4573(5) 0.7264(2) 0.0623(13) Uani d . 1
H H8A 0.2160 0.5184 0.7626 0.075 Uiso calc R 1
H H8B 0.3243 0.4379 0.7372 0.075 Uiso calc R 1
C C9 0.3108(6) 0.6321(6) 0.6465(3) 0.0835(17) Uani d . 1
H H9 0.3062 0.7313 0.6517 0.100 Uiso calc R 1
C C10 0.4174(5) 0.5531(7) 0.6247(3) 0.0796(17) Uani d . 1
C C11 0.5314(7) 0.6157(9) 0.6344(4) 0.119(3) Uani d . 1
H H11 0.5449 0.7028 0.6577 0.143 Uiso calc R 1
C C12 0.6208(9) 0.5454(15) 0.6090(5) 0.164(6) Uani d . 1
H H12 0.6975 0.5830 0.6150 0.197 Uiso calc R 1
C C13 0.5975(7) 0.4225(13) 0.5755(4) 0.151(5) Uani d . 1
H H13 0.6579 0.3753 0.5566 0.181 Uiso calc R 1
C C14 0.4847(5) 0.3632(7) 0.5683(3) 0.0913(19) Uani d . 1
H H14 0.4713 0.2748 0.5462 0.110 Uiso calc R 1
C C15 0.1864(5) 0.2355(6) 0.7919(2) 0.0821(16) Uani d . 1
H H15A 0.1403 0.1487 0.7870 0.123 Uiso calc R 1
H H15B 0.1602 0.2944 0.8275 0.123 Uiso calc R 1
H H15C 0.2690 0.2120 0.8045 0.123 Uiso calc R 1
C C16 0.0480(3) 0.5328(4) 0.47980(18) 0.0395(9) Uani d . 1

loop_
_atom_site_aniso_label
_atom_site_aniso_U_11
_atom_site_aniso_U_22
_atom_site_aniso_U_33
_atom_site_aniso_U_12
_atom_site_aniso_U_13
_atom_site_aniso_U_23
Cu 0.0491(3) 0.0456(3) 0.0384(3) -0.0010(3) 0.0012(2) 0.0039(2)
Cl1 0.150(2) 0.0617(12) 0.0959(15) 0.000 0.0632(15) 0.000
Cl2 0.092(2) 0.0878(18) 0.235(4) 0.000 -0.048(2) 0.000
O1 0.0474(16) 0.0558(17) 0.0421(13) -0.0009(13) 0.0046(12) 0.0132(13)
O2 0.0394(16) 0.0557(17) 0.0490(15) -0.0056(13) 0.0032(12) 0.0151(14)
O3 0.84(3) 0.434(14) 0.253(9) -0.52(2) 0.264(19) -0.119(14)
O4 0.204(7) 0.346(10) 0.187(6) 0.172(7) -0.038(5) -0.134(7)
O5 0.104(5) 0.161(6) 0.67(2) 0.032(5) -0.049(8) 0.102(10)
O6 0.339(17) 0.484(15) 0.95(5) 0.282(17) 0.35(2) 0.56(3)
N1 0.055(2) 0.0470(19) 0.0427(17) -0.0030(17) 0.0049(16) 0.0017(16)
N2 0.058(2) 0.049(2) 0.0399(17) -0.0033(18) 0.0064(16) 0.0075(16)
N3 0.073(3) 0.057(2) 0.0431(19) 0.000(2) -0.0079(18) -0.0080(17)
N4 0.051(3) 0.080(3) 0.069(3) -0.002(2) 0.001(2) 0.023(2)
C1 0.093(4) 0.057(3) 0.052(3) -0.014(3) 0.015(2) -0.005(2)
C2 0.093(4) 0.082(4) 0.060(3) -0.016(3) 0.014(3) -0.025(3)
C3 0.067(3) 0.052(3) 0.087(4) -0.006(2) 0.002(3) -0.019(3)
C4 0.063(3) 0.046(3) 0.088(4) -0.008(2) -0.001(3) 0.011(3)
C5 0.047(3) 0.047(2) 0.057(2) 0.000(2) 0.0027(19) 0.003(2)
C6 0.087(4) 0.064(3) 0.045(2) -0.021(3) 0.003(2) 0.016(2)
C7 0.055(3) 0.084(3) 0.041(2) 0.003(3) 0.0092(19) 0.001(2)
C8 0.072(3) 0.069(3) 0.044(2) 0.009(3) 0.000(2) -0.007(2)
C9 0.104(5) 0.051(3) 0.087(4) -0.014(3) -0.015(3) -0.002(3)
C10 0.064(4) 0.098(4) 0.070(3) -0.025(3) -0.016(3) 0.039(3)
C11 0.093(5) 0.153(7) 0.097(5) -0.057(5) -0.039(4) 0.055(5)
C12 0.076(6) 0.285(16) 0.119(8) -0.066(9) -0.025(6) 0.126(9)
C13 0.051(5) 0.289(14) 0.116(7) 0.045(6) 0.021(4) 0.130(8)
C14 0.058(4) 0.132(5) 0.087(4) 0.027(4) 0.019(3) 0.044(4)
C15 0.108(4) 0.100(4) 0.039(2) -0.013(3) 0.012(2) 0.011(3)
C16 0.045(3) 0.036(2) 0.0375(19) -0.0066(18) 0.0041(17) -0.0016(17)

loop_
_atom_type_symbol
_atom_type_description
_atom_type_scat_dispersion_real
_atom_type_scat_dispersion_imag
_atom_type_scat_source
C C 0.0033 0.0016 'International Tables Vol C Tables 4.2.6.8 and 6.1.1.4'
H H 0.0000 0.0000 'International Tables Vol C Tables 4.2.6.8 and 6.1.1.4'
N N 0.0061 0.0033 'International Tables Vol C Tables 4.2.6.8 and 6.1.1.4'
O O 0.0106 0.0060 'International Tables Vol C Tables 4.2.6.8 and 6.1.1.4'
Cl Cl 0.1484 0.1585 'International Tables Vol C Tables 4.2.6.8 and 6.1.1.4'
Cu Cu 0.3201 1.2651 'International Tables Vol C Tables 4.2.6.8 and 6.1.1.4'

loop_
_geom_angle_atom_site_label_1
_geom_angle_atom_site_label_2
_geom_angle_atom_site_label_3
_geom_angle_site_symmetry_1
_geom_angle_site_symmetry_3
_geom_angle
_geom_angle_publ_flag
O2 Cu N2 . . 171.47(12) yes
O2 Cu N1 . . 97.43(12) yes
N2 Cu N1 . . 81.31(13) yes
O2 Cu N3 . . 95.76(13) yes
N2 Cu N3 . . 85.18(14) yes
N1 Cu N3 . . 166.43(14) yes
O2 Cu N4 . . 91.63(12) yes
N2 Cu N4 . . 96.84(13) yes
N1 Cu N4 . . 105.48(16) yes
N3 Cu N4 . . 77.26(16) yes
O2 Cu O1 . 3_566 75.88(10) yes
N2 Cu O1 . 3_566 95.65(12) yes
N1 Cu O1 . 3_566 89.51(12) yes
N3 Cu O1 . 3_566 90.62(12) yes
N4 Cu O1 . 3_566 161.76(13) yes
O3 Cl1 O3 2_556 . 102.7(17) ?
O3 Cl1 O4 2_556 . 109.6(8) ?
O3 Cl1 O4 . . 110.4(7) ?
O3 Cl1 O4 2_556 2_556 110.4(7) ?
O3 Cl1 O4 . 2_556 109.6(8) ?
O4 Cl1 O4 . 2_556 113.6(8) ?
O6 Cl2 O6 2_656 . 67(2) ?
O6 Cl2 O5 2_656 2_656 122.6(9) ?
O6 Cl2 O5 . 2_656 104.9(10) ?
O6 Cl2 O5 2_656 . 104.9(9) ?
O6 Cl2 O5 . . 122.6(9) ?
O5 Cl2 O5 2_656 . 123.1(7) ?
C16 O1 Cu . 3_566 107.3(2) ?
C16 O2 Cu . . 121.1(2) ?
Cl2 O6 O6 . 2_656 56.5(11) ?
C5 N1 C1 . . 119.2(4) ?
C5 N1 Cu . . 113.5(3) ?
C1 N1 Cu . . 127.3(3) ?
C6 N2 C7 . . 117.0(4) ?
C6 N2 Cu . . 109.2(2) ?
C7 N2 Cu . . 104.9(2) ?
C8 N3 C9 . . 112.0(3) ?
C8 N3 Cu . . 107.3(3) ?
C9 N3 Cu . . 110.7(3) ?
C10 N4 C14 . . 118.5(5) ?
C10 N4 Cu . . 110.6(4) ?
C14 N4 Cu . . 130.8(4) ?
N1 C1 C2 . . 121.8(4) ?
N1 C1 H1 . . 119.1 ?
C2 C1 H1 . . 119.1 ?
C3 C2 C1 . . 119.5(4) ?
C3 C2 H2 . . 120.2 ?
C1 C2 H2 . . 120.2 ?
C2 C3 C4 . . 119.4(5) ?
C2 C3 H3 . . 120.3 ?
C4 C3 H3 . . 120.3 ?
C3 C4 C5 . . 119.0(5) ?
C3 C4 H4 . . 120.5 ?
C5 C4 H4 . . 120.5 ?
N1 C5 C4 . . 121.0(4) ?
N1 C5 C6 . . 116.3(4) ?
C4 C5 C6 . . 122.7(4) ?
N2 C6 C5 . . 108.9(4) ?
N2 C6 H6 . . 125.5 ?
C5 C6 H6 . . 125.5 ?
N2 C7 C8 . . 105.7(3) ?
N2 C7 C15 . . 113.1(4) ?
C8 C7 C15 . . 112.7(4) ?
N2 C7 H7 . . 108.4 ?
C8 C7 H7 . . 108.4 ?
C15 C7 H7 . . 108.4 ?
N3 C8 C7 . . 108.2(3) ?
N3 C8 H8A . . 110.0 ?
C7 C8 H8A . . 110.0 ?
N3 C8 H8B . . 110.0 ?
C7 C8 H8B . . 110.0 ?
H8A C8 H8B . . 108.4 ?
N3 C9 C10 . . 111.0(4) ?
N3 C9 H9 . . 124.5 ?
C10 C9 H9 . . 124.5 ?
N4 C10 C11 . . 122.2(7) ?
N4 C10 C9 . . 116.8(5) ?
C11 C10 C9 . . 120.8(7) ?
C12 C11 C10 . . 118.1(9) ?
C12 C11 H11 . . 121.0 ?
C10 C11 H11 . . 121.0 ?
C13 C12 C11 . . 119.1(10) ?
C13 C12 H12 . . 120.5 ?
C11 C12 H12 . . 120.5 ?
C12 C13 C14 . . 121.0(11) ?
C12 C13 H13 . . 119.5 ?
C14 C13 H13 . . 119.5 ?
N4 C14 C13 . . 121.1(8) ?
N4 C14 H14 . . 119.5 ?
C13 C14 H14 . . 119.5 ?
C7 C15 H15A . . 109.5 ?
C7 C15 H15B . . 109.5 ?
H15A C15 H15B . . 109.5 ?
C7 C15 H15C . . 109.5 ?
H15A C15 H15C . . 109.5 ?
H15B C15 H15C . . 109.5 ?
O1 C16 O2 . . 124.6(3) yes
O1 C16 C16 . 3_566 119.3(4) yes
O2 C16 C16 . 3_566 116.1(4) yes

loop_
_geom_bond_atom_site_label_1
_geom_bond_atom_site_label_2
_geom_bond_site_symmetry_2
_geom_bond_distance
_geom_bond_publ_flag
Cu O2 . 1.979(3) yes
Cu N2 . 2.013(3) yes
Cu N1 . 2.021(3) yes
Cu N3 . 2.051(3) yes
Cu N4 . 2.309(4) yes
Cu O1 3_566 2.405(3) yes
Cl1 O3 2_556 1.194(9) ?
Cl1 O3 . 1.194(9) ?
Cl1 O4 . 1.310(6) ?
Cl1 O4 2_556 1.310(6) ?
Cl2 O6 2_656 1.240(10) ?
Cl2 O6 . 1.240(10) ?
Cl2 O5 2_656 1.243(7) ?
Cl2 O5 . 1.243(7) ?
O1 C16 . 1.227(4) yes
O1 Cu 3_566 2.405(3) ?
O2 C16 . 1.284(4) yes
O6 O6 2_656 1.37(4) ?
N1 C5 . 1.323(5) ?
N1 C1 . 1.347(5) ?
N2 C6 . 1.451(5) ?
N2 C7 . 1.497(5) ?
N3 C8 . 1.473(5) ?
N3 C9 . 1.489(6) ?
N4 C10 . 1.316(7) ?
N4 C14 . 1.318(6) ?
C1 C2 . 1.373(6) ?
C1 H1 . 0.930 ?
C2 C3 . 1.343(7) ?
C2 H2 . 0.930 ?
C3 C4 . 1.382(7) ?
C3 H3 . 0.930 ?
C4 C5 . 1.392(6) ?
C4 H4 . 0.930 ?
C5 C6 . 1.507(6) ?
C6 H6 . 0.930 ?
C7 C8 . 1.515(6) ?
C7 C15 . 1.533(5) ?
C7 H7 . 0.980 ?
C8 H8A . 0.970 ?
C8 H8B . 0.970 ?
C9 C10 . 1.523(8) ?
C9 H9 . 0.930 ?
C10 C11 . 1.406(8) ?
C11 C12 . 1.354(13) ?
C11 H11 . 0.930 ?
C12 C13 . 1.323(14) ?
C12 H12 . 0.930 ?
C13 C14 . 1.382(10) ?
C13 H13 . 0.930 ?
C14 H14 . 0.930 ?
C15 H15A . 0.960 ?
C15 H15B . 0.960 ?
C15 H15C . 0.960 ?
C16 C16 3_566 1.549(7) yes
